data_2003671
loop_
_publ_author_name
'Banks, R. E.'
'DuBoisson, R. A.'
'Pritchard, R. G.'
'Tipping, A. E.'

_publ_section_title
;
 2,3,4,5-Tetrafluoro-<i>N</i>-(4-fluorophenyl)-6-hydroxybenzamide: an
 Example of a Combined Inter- and Intramolecular
 O&#x00B7;&#x00B7;&#x00B7;H&#x00B7;&#x00B7;&#x00B7;O Bifurcated
 Hydrogen Bond
;
_journal_issue 7
_journal_name_full 'Acta Crystallographica Section C'
_journal_page_first 1427
_journal_page_last 1429
_journal_paper_doi 10.1107/S0108270194014769
_journal_volume 51
_journal_year 1995
_chemical_formula_moiety 'C13 H6 F5 N1 O2'
_chemical_formula_structural 'C13 H6 F5 N1 O2'
_chemical_formula_sum 'C13 H6 F5 N O2'
_chemical_formula_weight 303.19
_chemical_melting_point 403.5(5)
_chemical_name_systematic
;
N-(4-fluorophenyl)-2,3,4,5-tetrafluoro-6-hydroxybenzamide
;
_space_group_IT_number 2
_symmetry_cell_setting triclinic
_symmetry_space_group_name_Hall '-P 1'
_symmetry_space_group_name_H-M 'P -1'
_cell_angle_alpha 66.53(1)
_cell_angle_beta 76.15(1)
_cell_angle_gamma 73.03(1)
_cell_formula_units_Z 2
_cell_length_a 5.842(1)
_cell_length_b 10.309(1)
_cell_length_c 11.062(1)
_cell_measurement_reflns_used 25
_cell_measurement_temperature 296
_cell_measurement_theta_max 12.50
_cell_measurement_theta_min 7.50
_cell_volume 578.70(13)
_computing_cell_refinement 'CAD4 Diffractometer Control Software'
_computing_data_collection 'CAD4 Diffractometer Control Software (Enraf-Nonius, 1977)'
_computing_data_reduction 'PROCESS TEXSAN (Molecular Structure Corporation, 1985)'
_computing_molecular_graphics 'ORTEPII (Johnson, 1976)'
_computing_publication_material ' FINISH TEXSAN. Literature Survey: CSSR (1984)'
_computing_structure_refinement 'LS TEXSAN'
_computing_structure_solution 'SHELXS86 (Sheldrick, 1985)'
_diffrn_ambient_temperature 296
_diffrn_measurement_device CAD4
_diffrn_measurement_method \w/2\q
_diffrn_radiation_monochromator graphite
_diffrn_radiation_source 'X-ray tube'
_diffrn_radiation_type MoK\a
_diffrn_radiation_wavelength 0.71069
_diffrn_reflns_av_R_equivalents 0.029
_diffrn_reflns_limit_h_max 6
_diffrn_reflns_limit_h_min 0
_diffrn_reflns_limit_k_max 11
_diffrn_reflns_limit_k_min 0
_diffrn_reflns_limit_l_max 12
_diffrn_reflns_limit_l_min -11
_diffrn_reflns_number 2071
_diffrn_reflns_theta_max 25.0
_diffrn_reflns_theta_min 2.0
_diffrn_standards_decay_% insignificant
_diffrn_standards_interval_count 150
_diffrn_standards_number 3
_exptl_absorpt_coefficient_mu 0.1630
_exptl_absorpt_correction_type none
_exptl_crystal_colour colourless
_exptl_crystal_density_diffrn 1.740
_exptl_crystal_density_meas ?
_exptl_crystal_description plate
_exptl_crystal_F_000 304.00
_exptl_crystal_size_max 0.50
_exptl_crystal_size_mid 0.50
_exptl_crystal_size_min 0.05
_refine_diff_density_max 0.25235
_refine_diff_density_min -0.19193
_refine_ls_extinction_method none
_refine_ls_goodness_of_fit_obs 1.390
_refine_ls_hydrogen_treatment refall
_refine_ls_matrix_type full
_refine_ls_number_parameters 214
_refine_ls_number_reflns 1303
_refine_ls_number_restraints 0
_refine_ls_R_factor_obs 0.0528
_refine_ls_shift/esd_max 0.0818
_refine_ls_structure_factor_coef F
_refine_ls_weighting_scheme sigma
_refine_ls_wR_factor_obs 0.0530
_reflns_number_observed 1303
_reflns_number_total 2019
_reflns_observed_criterion I>3\s(I)
_cod_data_source_file hu1141.cif
_cod_data_source_block U062zzz
_cod_depositor_comments
;
The following automatic conversions were performed:

'_chemical_melting_point' value '403-404 K' was changed to '403.5(5)'
- the average value was taken and precision was estimated.

Automatic conversion script
Id: cif_fix_values 1715 2011-07-08 13:25:40Z adriana 
;
_cod_original_cell_volume 578.7(3)
_cod_original_formula_sum 'C13 H6 F5 N1 O2'
_cod_database_code 2003671

loop_
_symmetry_equiv_pos_as_xyz
x,y,z
-x,-y,-z

loop_
_atom_site_aniso_label
_atom_site_aniso_U_11
_atom_site_aniso_U_12
_atom_site_aniso_U_13
_atom_site_aniso_U_22
_atom_site_aniso_U_23
_atom_site_aniso_U_33
C1 0.051(2) -0.018(1) -0.003(2) 0.047(1) -0.018(1) 0.053(2)
C2 0.055(2) -0.017(2) 0.006(2) 0.054(2) -0.026(2) 0.064(2)
C3 0.053(2) -0.028(2) -0.002(2) 0.062(2) -0.020(2) 0.076(2)
C4 0.071(3) -0.023(2) -0.011(2) 0.048(2) -0.024(2) 0.080(2)
C5 0.071(2) -0.018(2) -0.004(2) 0.052(2) -0.024(2) 0.062(2)
C6 0.057(2) -0.019(1) -0.002(2) 0.047(2) -0.018(1) 0.054(2)
C7 0.052(2) -0.018(1) 0.000(2) 0.048(2) -0.019(1) 0.050(2)
C11 0.058(2) -0.020(1) 0.004(2) 0.048(2) -0.021(1) 0.052(2)
C12 0.065(2) -0.030(2) 0.010(2) 0.064(2) -0.034(2) 0.064(2)
C13 0.067(2) -0.035(2) 0.012(2) 0.064(2) -0.032(2) 0.074(2)
C14 0.085(3) -0.030(2) 0.004(2) 0.061(2) -0.036(2) 0.070(2)
C15 0.079(3) -0.030(2) 0.008(2) 0.074(2) -0.039(2) 0.063(2)
C16 0.065(2) -0.028(2) 0.017(2) 0.065(2) -0.032(2) 0.059(2)
O6 0.068(1) -0.035(1) 0.020(1) 0.070(1) -0.039(1) 0.069(1)
O7 0.067(1) -0.039(1) 0.020(1) 0.069(1) -0.041(1) 0.073(1)
N7 0.059(2) -0.033(2) 0.017(2) 0.065(2) -0.037(1) 0.069(2)
F2 0.062(1) -0.0313(9) 0.0205(10) 0.076(1) -0.044(1) 0.087(1)
F3 0.070(1) -0.050(1) 0.022(1) 0.089(1) -0.043(1) 0.116(2)
F4 0.100(2) -0.046(1) -0.003(1) 0.069(1) -0.045(1) 0.119(2)
F5 0.105(2) -0.035(1) 0.009(1) 0.070(1) -0.048(1) 0.088(1)
F14 0.116(2) -0.061(1) 0.017(1) 0.107(1) -0.074(1) 0.111(2)

loop_
_atom_site_label
_atom_site_fract_x
_atom_site_fract_y
_atom_site_fract_z
_atom_site_U_iso_or_equiv
C1 0.4903(5) 0.3711(3) 0.6878(3) 0.050(2)
C2 0.2789(6) 0.3306(3) 0.7636(3) 0.058(3)
C3 0.1906(6) 0.2262(3) 0.7560(3) 0.063(3)
C4 0.3123(7) 0.1556(3) 0.6684(3) 0.063(3)
C5 0.5211(7) 0.1921(3) 0.5922(3) 0.060(3)
C6 0.6123(6) 0.2969(3) 0.5993(3) 0.052(3)
C7 0.5979(6) 0.4830(3) 0.6917(3) 0.049(2)
C11 0.5603(6) 0.6597(3) 0.8006(3) 0.052(2)
C12 0.7621(6) 0.7168(3) 0.7310(3) 0.061(3)
C13 0.8193(7) 0.8174(4) 0.7645(4) 0.065(3)
C14 0.6774(7) 0.8613(3) 0.8636(3) 0.067(3)
C15 0.4746(7) 0.8090(4) 0.9323(3) 0.068(3)
C16 0.4168(7) 0.7074(3) 0.9004(3) 0.061(3)
O6 0.8170(4) 0.3240(2) 0.5177(2) 0.065(2)
O7 0.7885(4) 0.5078(2) 0.6190(2) 0.065(2)
N7 0.4866(6) 0.5548(3) 0.7752(3) 0.061(3)
F2 0.1467(3) 0.3965(2) 0.8510(2) 0.072(2)
F3 -0.0141(4) 0.1927(2) 0.8318(2) 0.089(2)
F4 0.2253(4) 0.0552(2) 0.6602(3) 0.089(2)
F5 0.6380(4) 0.1236(2) 0.5064(2) 0.082(2)
F14 0.7374(5) 0.9589(2) 0.8962(2) 0.097(2)
H6 0.849(7) 0.392(4) 0.536(4) 0.09(1)
H7 0.363(7) 0.536(4) 0.813(4) 0.08(1)
H12 0.857(7) 0.685(4) 0.656(4) 0.09(1)
H13 0.951(8) 0.849(4) 0.726(4) 0.09(1)
H15 0.384(8) 0.842(4) 1.001(4) 0.11(1)
H16 0.280(6) 0.671(3) 0.945(3) 0.06(1)

loop_
_atom_type_symbol
_atom_type_scat_source
_atom_type_scat_dispersion_real
_atom_type_scat_dispersion_imag
C 'International Tables' 0.002 0.002
H 'International Tables' 0.000 0.000
F 'International Tables' 0.014 0.010
N 'International Tables' 0.004 0.003
O 'International Tables' 0.008 0.006

loop_
_geom_angle_atom_site_label_1
_geom_angle_atom_site_label_2
_geom_angle_atom_site_label_3
_geom_angle
_geom_angle_publ_flag
C2 C1 C6 115.8(3) yes
C2 C1 C7 126.3(3) yes
C6 C1 C7 117.9(3) yes
C1 C2 C3 123.5(3) ?
C1 C2 F2 120.4(3) ?
C3 C2 F2 116.1(3) ?
C2 C3 C4 119.7(3) ?
C2 C3 F3 120.4(3) ?
C4 C3 F3 119.9(3) ?
C3 C4 C5 118.6(3) ?
C3 C4 F4 119.7(3) ?
C5 C4 F4 121.7(3) ?
C4 C5 C6 122.2(3) ?
C4 C5 F5 118.4(3) ?
C6 C5 F5 119.4(3) ?
C1 C6 C5 120.2(3) ?
C1 C6 O6 123.4(3) ?
C5 C6 O6 116.4(3) ?
C1 C7 O7 119.6(3) yes
C1 C7 N7 119.2(3) yes
O7 C7 N7 121.2(3) yes
C12 C11 C16 119.6(3) yes
C12 C11 N7 124.2(3) yes
C16 C11 N7 116.3(3) yes
C11 C12 C13 119.6(3) ?
C12 C13 C14 119.8(4) ?
C13 C14 C15 121.9(3) ?
C13 C14 F14 119.1(3) ?
C15 C14 F14 119.0(3) ?
C14 C15 C16 118.7(3) ?
C11 C16 C15 120.4(3) ?
C7 N7 C11 129.2(3) yes
C11 C12 H12 118(2) ?
C13 C12 H12 122(2) ?
C12 C13 H13 121(3) ?
C14 C13 H13 120(3) ?
C14 C15 H15 118(3) ?
C16 C15 H15 123(3) ?
C11 C16 H16 119(2) ?
C15 C16 H16 120(2) ?
C6 O6 H6 104(3) ?
C7 N7 H7 114(3) ?
C11 N7 H7 117(3) ?

loop_
_geom_bond_atom_site_label_1
_geom_bond_atom_site_label_2
_geom_bond_distance
_geom_bond_publ_flag
C1 C2 1.389(4) yes
C1 C6 1.413(4) yes
C1 C7 1.486(4) yes
C2 C3 1.359(5) ?
C2 F2 1.362(4) ?
C3 C4 1.380(5) ?
C3 F3 1.335(4) ?
C4 C5 1.365(5) ?
C4 F4 1.320(4) ?
C5 C6 1.371(5) ?
C5 F5 1.345(4) ?
C6 O6 1.342(4) yes
C7 O7 1.236(4) yes
C7 N7 1.341(4) yes
C11 C12 1.392(4) yes
C11 C16 1.383(4) yes
C11 N7 1.416(4) yes
C12 C13 1.376(5) ?
C13 C14 1.355(5) ?
C14 C15 1.374(5) ?
C14 F14 1.349(4) ?
C15 C16 1.376(5) ?
C12 H12 0.99(4) ?
C13 H13 0.87(4) ?
C15 H15 0.94(5) ?
C16 H16 0.93(4) ?
O6 H6 0.88(4) ?
N7 H7 0.78(4) ?
